data_4001538
loop_
_publ_author_name
'Lesage, J.'
'Guesdon, A.'
'Hervieu, M.'
'Raveau, B.'

_publ_section_title
;
 Unusual Mobility of Cesium via a Reversible Topotactic Dehydration
 Reaction in a New Hydroxygallophosphate with an Intersecting Tunnel
 Structure
;
_journal_issue 12
_journal_name_full 'Chemistry of Materials'
_journal_page_first 2895
_journal_paper_doi 10.1021/cm060275z
_journal_volume 18
_journal_year 2006
_chemical_compound_source 'synthesised by authors'
_chemical_formula_sum 'Cs2 Ga6 H2 O26 P6'
_chemical_formula_weight 1288
_chemical_name_systematic ' ?'
_space_group_IT_number 61
_symmetry_cell_setting orthorhombic
_symmetry_space_group_name_Hall '-P 2bc 2ac'
_symmetry_space_group_name_H-M 'P c a b'
_cell_angle_alpha 90
_cell_angle_beta 90
_cell_angle_gamma 90
_cell_formula_units_Z 4
_cell_length_a 10.1662(4)
_cell_length_b 13.9762(12)
_cell_length_c 16.931(2)
_cell_measurement_reflns_used 46728
_cell_measurement_temperature 293
_cell_measurement_theta_max 40.00
_cell_measurement_theta_min 5.84
_cell_volume 2405.6(4)
_computing_cell_refinement 'EvalCCD (Duisenberg et al., 2003)'
_computing_data_collection 'EvalCCD (Duisenberg et al., 2003)'
_computing_data_reduction 'Jana2000 (Petricek and Dusek, 2000)'
_computing_molecular_graphics 'Diamond version 2.1e (Brandenburg, 2001)'
_computing_publication_material 'Jana2000 (Petricek and Dusek, 2000)'
_computing_structure_refinement 'Jana2000 (Petricek and Dusek, 2000)'
_computing_structure_solution 'Jana2000 (Petricek and Dusek, 2000)'
_diffrn_ambient_temperature 293
_diffrn_detector_area_resol_mean 9.09
_diffrn_measured_fraction_theta_full 1.00
_diffrn_measured_fraction_theta_max 1.00
_diffrn_measurement_device_type 'Nonius CCD'
_diffrn_measurement_method '\f and \w scans'
_diffrn_radiation_monochromator Graphite
_diffrn_radiation_source 'fine-focus sealed X-ray tube'
_diffrn_radiation_type 'Mo K\a'
_diffrn_radiation_wavelength 0.71069
_diffrn_reflns_av_R_equivalents 0.0531
_diffrn_reflns_av_sigmaI/netI 0.0396
_diffrn_reflns_limit_h_max 18
_diffrn_reflns_limit_h_min -17
_diffrn_reflns_limit_k_max 14
_diffrn_reflns_limit_k_min -25
_diffrn_reflns_limit_l_max 30
_diffrn_reflns_limit_l_min -30
_diffrn_reflns_number 46728
_diffrn_reflns_theta_full 40.00
_diffrn_reflns_theta_max 40.00
_diffrn_reflns_theta_min 5.84
_diffrn_standards_decay_% no
_diffrn_standards_interval_count no
_diffrn_standards_interval_time no
_diffrn_standards_number no
_exptl_absorpt_coefficient_mu 10.121
_exptl_absorpt_correction_T_max 0.628
_exptl_absorpt_correction_T_min 0.372
_exptl_absorpt_correction_type empirical
_exptl_absorpt_process_details 'sadabs V 2.03, Sheldrick'
_exptl_crystal_colour colourless
_exptl_crystal_density_diffrn 3.5550
_exptl_crystal_density_method 'not measured'
_exptl_crystal_description stick-like
_exptl_crystal_F_000 2384
_exptl_crystal_size_max 0.337
_exptl_crystal_size_mid 0.063
_exptl_crystal_size_min 0.046
_refine_diff_density_max 0.84
_refine_diff_density_min -0.83
_refine_ls_extinction_method none
_refine_ls_goodness_of_fit_gt 1.28
_refine_ls_goodness_of_fit_ref 1.20
_refine_ls_hydrogen_treatment refall
_refine_ls_number_parameters 195
_refine_ls_number_reflns 7435
_refine_ls_R_factor_all 0.0555
_refine_ls_R_factor_gt 0.0272
_refine_ls_shift/su_max 0.0009
_refine_ls_shift/su_mean 0.0001
_refine_ls_structure_factor_coef F
_refine_ls_weighting_details w=1/(\s^2^(F)+0.0001F^2^)
_refine_ls_weighting_scheme sigma
_refine_ls_wR_factor_gt 0.0274
_refine_ls_wR_factor_ref 0.0312
_reflns_number_gt 5111
_reflns_number_total 7435
_reflns_threshold_expression I>3\s(I)
_cod_data_source_file cm060275zsi20060203_102102.cif
_cod_data_source_block (Cs2Ga6(OH)2(PO4)6)
_cod_database_code 4001538

loop_
_symmetry_equiv_pos_site_id
_symmetry_equiv_pos_as_xyz
1 x,y,z
2 1/2+x,1/2-y,z
3 1/2-x,y,1/2+z
4 -x,1/2-y,1/2+z
5 -x,-y,-z
6 1/2-x,1/2+y,-z
7 1/2+x,-y,1/2-z
8 x,1/2+y,1/2-z

loop_
_atom_site_label
_atom_site_type_symbol
_atom_site_fract_x
_atom_site_fract_y
_atom_site_fract_z
_atom_site_adp_type
_atom_site_U_iso_or_equiv
_atom_site_symmetry_multiplicity
_atom_site_occupancy
_atom_site_calc_flag
Cs1 Cs 0.43435(4) 0.31088(4) 0.48204(3) Uani 0.03661(6) 8 1 d
Ga1 Ga 0.16503(2) 0.520252(15) 0.195690(13) Uani 0.00788(4) 8 1 d
Ga2 Ga 0.12180(2) 0.437821(15) 0.395918(13) Uani 0.00733(4) 8 1 d
Ga3 Ga 0.39086(2) 0.756615(15) 0.302555(13) Uani 0.00881(5) 8 1 d
P1 P 0.37269(5) 0.54354(4) 0.34592(3) Uani 0.00857(10) 8 1 d
P2 P 0.37488(5) 0.42836(3) 0.08422(3) Uani 0.00701(9) 8 1 d
P3 P 0.14368(5) 0.74471(3) 0.19854(3) Uani 0.00771(9) 8 1 d
O1 O -0.00499(14) 0.51620(11) 0.13887(10) Uani 0.0136(3) 8 1 d
O2 O 0.32867(15) 0.53161(13) 0.26034(9) Uani 0.0151(4) 8 1 d
O3 O 0.23736(14) 0.44411(11) 0.11804(9) Uani 0.0123(3) 8 1 d
O4 O 0.18214(17) 0.64725(10) 0.16651(10) Uani 0.0153(4) 8 1 d
O5 O 0.08546(15) 0.47128(12) 0.28562(9) Uani 0.0126(3) 8 1 d
O6 O 0.13841(15) 0.38661(11) 0.50204(9) Uani 0.0118(3) 8 1 d
O7 O -0.04925(14) 0.47719(10) 0.41702(9) Uani 0.0104(3) 8 1 d
O8 O 0.26627(14) 0.51591(11) 0.40581(9) Uani 0.0131(3) 8 1 d
O9 O 0.17593(17) 0.31504(11) 0.36692(10) Uani 0.0162(4) 8 1 d
O10 O 0.44881(15) 0.85438(11) 0.36393(10) Uani 0.0133(3) 8 1 d
O11 O 0.40718(17) 0.64993(11) 0.36283(11) Uani 0.0175(4) 8 1 d
O12 O 0.21810(15) 0.76830(13) 0.27486(10) Uani 0.0158(4) 8 1 d
O13 O 0.49506(15) 0.75100(13) 0.21553(10) Uani 0.0153(4) 8 1 d
H5 H 0.025(4) 0.474(3) 0.283(3) Uiso 0.038(12) 8 1 d

loop_
_atom_site_aniso_label
_atom_site_aniso_type_symbol
_atom_site_aniso_U_11
_atom_site_aniso_U_22
_atom_site_aniso_U_33
_atom_site_aniso_U_12
_atom_site_aniso_U_13
_atom_site_aniso_U_23
Cs1 Cs 0.02874(9) 0.05658(14) 0.02451(8) 0.01680(9) -0.00316(7) 0.00071(9)
Ga1 Ga 0.00689(8) 0.00782(7) 0.00893(7) 0.00008(6) 0.00088(7) 0.00020(7)
Ga2 Ga 0.00615(8) 0.00740(7) 0.00843(7) 0.00047(6) 0.00001(7) -0.00068(6)
Ga3 Ga 0.00795(8) 0.00845(8) 0.01003(8) -0.00078(7) -0.00039(7) -0.00082(7)
P1 P 0.00602(17) 0.00962(17) 0.01007(18) -0.00093(15) -0.00061(16) 0.00131(14)
P2 P 0.00655(17) 0.00732(16) 0.00716(16) -0.00104(14) 0.00054(15) 0.00028(13)
P3 P 0.00720(17) 0.00737(16) 0.00856(16) 0.00022(14) 0.00000(15) 0.00162(14)
O1 O 0.0077(5) 0.0174(6) 0.0158(6) -0.0025(5) -0.0009(5) 0.0056(5)
O2 O 0.0077(6) 0.0278(8) 0.0099(5) -0.0020(6) -0.0016(5) -0.0006(5)
O3 O 0.0087(6) 0.0132(6) 0.0150(6) -0.0015(5) 0.0034(5) -0.0046(5)
O4 O 0.0188(7) 0.0062(5) 0.0210(7) -0.0001(5) 0.0020(6) -0.0006(5)
O5 O 0.0074(6) 0.0211(7) 0.0093(5) -0.0008(5) -0.0006(5) 0.0034(5)
O6 O 0.0143(6) 0.0125(5) 0.0085(5) 0.0029(5) -0.0010(5) -0.0011(4)
O7 O 0.0078(5) 0.0100(5) 0.0134(6) 0.0030(4) 0.0009(5) 0.0013(5)
O8 O 0.0089(5) 0.0189(6) 0.0115(6) -0.0062(5) 0.0021(5) -0.0025(5)
O9 O 0.0213(7) 0.0111(6) 0.0161(6) 0.0069(5) -0.0082(6) -0.0073(5)
O10 O 0.0115(6) 0.0116(6) 0.0169(6) -0.0010(5) 0.0008(5) -0.0073(5)
O11 O 0.0233(8) 0.0108(6) 0.0184(7) -0.0035(5) -0.0042(6) 0.0039(5)
O12 O 0.0095(6) 0.0256(8) 0.0122(6) 0.0002(6) -0.0021(5) -0.0040(6)
O13 O 0.0063(6) 0.0259(8) 0.0136(6) 0.0004(5) 0.0011(5) -0.0032(6)

loop_
_atom_type_symbol
_atom_type_scat_dispersion_real
_atom_type_scat_dispersion_imag
_atom_type_scat_source
Cs -0.368 2.119 'International Tables Vol C Tables  4.2.6.8 and 6.1.1.1'
Ga 0.231 1.608 'International Tables Vol C Tables  4.2.6.8 and 6.1.1.1'
P 0.102 0.094 'International Tables Vol C Tables  4.2.6.8 and 6.1.1.1'
O 0.011 0.006 'International Tables Vol C Tables  4.2.6.8 and 6.1.1.1'
H 0.000 0.000 'International Tables Vol C Tables  4.2.6.8 and 6.1.1.1'

loop_
_geom_angle_atom_site_label_1
_geom_angle_atom_site_label_2
_geom_angle_atom_site_label_3
_geom_angle_site_symmetry_1
_geom_angle_site_symmetry_3
_geom_angle
_geom_angle_publ_flag
O1 Cs1 O3 7_565 3_555 96.68(4) yes
O1 Cs1 O6 7_565 . 89.95(4) yes
O1 Cs1 O6 7_565 2_555 122.92(4) yes
O1 Cs1 O8 7_565 . 42.48(4) yes
O1 Cs1 O9 7_565 . 76.24(4) yes
O1 Cs1 O9 7_565 2_555 83.81(4) yes
O1 Cs1 O11 7_565 5_666 107.64(4) yes
O1 Cs1 O13 7_565 8_545 62.58(4) yes
O3 Cs1 O6 3_555 . 43.46(4) yes
O3 Cs1 O6 3_555 2_555 132.01(4) yes
O3 Cs1 O8 3_555 . 64.22(4) yes
O3 Cs1 O9 3_555 . 88.95(4) yes
O3 Cs1 O9 3_555 2_555 167.19(4) yes
O3 Cs1 O11 3_555 5_666 66.70(4) yes
O3 Cs1 O13 3_555 8_545 149.15(4) yes
O6 Cs1 O6 . 2_555 144.40(4) yes
O6 Cs1 O8 . . 47.60(4) yes
O6 Cs1 O9 . . 45.88(4) yes
O6 Cs1 O9 . 2_555 149.26(4) yes
O6 Cs1 O11 . 5_666 109.66(4) yes
O6 Cs1 O13 . 8_545 110.18(4) yes
O6 Cs1 O6 2_555 . 144.40(4) yes
O6 Cs1 O8 2_555 . 163.36(4) yes
O6 Cs1 O9 2_555 . 123.54(4) yes
O6 Cs1 O9 2_555 2_555 41.85(4) yes
O6 Cs1 O11 2_555 5_666 75.49(4) yes
O6 Cs1 O13 2_555 8_545 78.33(4) yes
O8 Cs1 O9 . . 52.21(4) yes
O8 Cs1 O9 . 2_555 121.52(4) yes
O8 Cs1 O11 . 5_666 114.11(4) yes
O8 Cs1 O13 . 8_545 86.05(4) yes
O9 Cs1 O9 . 2_555 103.55(4) yes
O9 Cs1 O11 . 5_666 155.53(5) yes
O9 Cs1 O13 . 8_545 64.97(4) yes
O9 Cs1 O9 2_555 . 103.55(4) yes
O9 Cs1 O11 2_555 5_666 100.89(4) yes
O9 Cs1 O13 2_555 8_545 40.98(4) yes
O11 Cs1 O13 5_666 8_545 138.81(4) yes
O1 Ga1 O2 . . 174.85(7) yes
O1 Ga1 O3 . . 89.15(7) yes
O1 Ga1 O4 . . 88.84(7) yes
O1 Ga1 O5 . . 90.43(7) yes
O2 Ga1 O3 . . 95.99(7) yes
O2 Ga1 O4 . . 89.53(7) yes
O2 Ga1 O5 . . 86.72(7) yes
O3 Ga1 O4 . . 109.00(7) yes
O3 Ga1 O5 . . 123.10(7) yes
O4 Ga1 O5 . . 127.88(8) yes
O5 Ga2 O6 . . 170.41(7) yes
O5 Ga2 O7 . . 86.34(7) yes
O5 Ga2 O8 . . 95.50(7) yes
O5 Ga2 O9 . . 91.39(7) yes
O6 Ga2 O7 . . 90.72(7) yes
O6 Ga2 O8 . . 93.73(7) yes
O6 Ga2 O9 . . 83.04(7) yes
O7 Ga2 O8 . . 123.68(7) yes
O7 Ga2 O9 . . 126.74(7) yes
O8 Ga2 O9 . . 109.52(7) yes
O10 Ga3 O11 . . 105.49(7) yes
O10 Ga3 O12 . . 113.08(7) yes
O10 Ga3 O13 . . 107.92(7) yes
O11 Ga3 O12 . . 107.82(8) yes
O11 Ga3 O13 . . 111.56(8) yes
O12 Ga3 O13 . . 110.90(7) yes
O1 P1 O2 7_565 . 109.93(9) yes
O1 P1 O8 7_565 . 109.10(9) yes
O1 P1 O11 7_565 . 108.05(9) yes
O2 P1 O8 . . 113.19(9) yes
O2 P1 O11 . . 110.22(10) yes
O8 P1 O11 . . 106.17(9) yes
O3 P2 O6 . 3_554 108.56(9) yes
O3 P2 O7 . 7_565 110.03(8) yes
O3 P2 O10 . 8_545 109.13(9) yes
O6 P2 O7 3_554 7_565 111.41(9) yes
O6 P2 O10 3_554 8_545 107.84(9) yes
O7 P2 O10 7_565 8_545 109.81(8) yes
O4 P3 O9 . 8_555 105.36(9) yes
O4 P3 O12 . . 111.54(10) yes
O4 P3 O13 . 2_465 110.77(10) yes
O9 P3 O12 8_555 . 111.70(9) yes
O9 P3 O13 8_555 2_465 108.87(9) yes
O12 P3 O13 . 2_465 108.56(9) yes
O1 H5 O2 . 7_465 64.3(12) yes
O1 H5 O5 . . 102(5) yes
O1 H5 O7 . . 150.8(17) yes
O1 H5 O10 . 2_465 103.5(14) yes
O2 H5 O5 7_465 . 164(5) yes
O2 H5 O7 7_465 . 91.7(15) yes
O2 H5 O10 7_465 2_465 86.6(13) yes
O5 H5 O7 . . 104(5) yes
O5 H5 O10 . 2_465 106(4) yes
O7 H5 O10 . 2_465 56.2(9) yes

loop_
_geom_bond_atom_site_label_1
_geom_bond_atom_site_label_2
_geom_bond_site_symmetry_2
_geom_bond_distance
_geom_bond_publ_flag
Cs1 O1 7_565 3.2268(17) yes
Cs1 O3 3_555 3.4376(16) yes
Cs1 O6 . 3.2072(16) yes
Cs1 O6 2_555 3.4694(16) yes
Cs1 O8 . 3.5773(16) yes
Cs1 O9 . 3.2717(17) yes
Cs1 O9 2_555 3.5954(17) yes
Cs1 O11 5_666 3.1296(18) yes
Cs1 O13 8_545 3.5029(17) yes
Ga1 O1 . 1.9789(15) yes
Ga1 O2 . 1.9978(15) yes
Ga1 O3 . 1.8444(15) yes
Ga1 O4 . 1.8506(15) yes
Ga1 O5 . 1.8549(16) yes
Ga2 O5 . 1.9603(16) yes
Ga2 O6 . 1.9414(15) yes
Ga2 O7 . 1.8586(14) yes
Ga2 O8 . 1.8375(15) yes
Ga2 O9 . 1.8678(16) yes
Ga3 O10 . 1.8149(16) yes
Ga3 O11 . 1.8144(17) yes
Ga3 O12 . 1.8252(16) yes
Ga3 O13 . 1.8164(16) yes
P1 O1 7_565 1.5198(16) yes
P1 O2 . 1.5255(16) yes
P1 O8 . 1.5323(16) yes
P1 O11 . 1.5542(17) yes
P2 O3 . 1.5267(15) yes
P2 O6 3_554 1.5148(15) yes
P2 O7 7_565 1.5290(15) yes
P2 O10 8_545 1.5506(16) yes
P3 O4 . 1.5173(16) yes
P3 O9 8_555 1.5172(17) yes
P3 O12 . 1.5333(17) yes
P3 O13 2_465 1.5393(16) yes
H5 O5 . 0.62(4) yes
